data_4060633
loop_
_publ_author_name
'Hou, Junxian'
'Sun, Wen-Hua'
'Zhang, Shu'
'Ma, Hongwei'
'Deng, Yuan'
'Lu, Xiaoming'

_publ_section_title
;
 Synthesis and Characterization of Tridentate Nickel Complexes Bearing
 P&#x2227;N&#x2227;N and P&#x2227;N&#x2227;P Ligands and Their Catalytic
 Property in Ethylene Oligomerization
;
_journal_coden_ASTM ORGND7
_journal_issue 1
_journal_name_full Organometallics
_journal_page_first 236
_journal_page_last 244
_journal_paper_doi 10.1021/om0507979
_journal_volume 25
_journal_year 2006
_chemical_formula_sum 'C35 H35 Br2 Cl2 N2 Ni P'
_chemical_formula_weight 804.05
_space_group_IT_number 2
_symmetry_cell_setting triclinic
_symmetry_space_group_name_Hall '-P 1'
_symmetry_space_group_name_H-M 'P -1'
_cell_angle_alpha 91.99(3)
_cell_angle_beta 97.91(3)
_cell_angle_gamma 114.07(3)
_cell_formula_units_Z 2
_cell_length_a 11.298(2)
_cell_length_b 11.879(2)
_cell_length_c 14.045(3)
_cell_measurement_temperature 293(2)
_cell_volume 1696.1(6)
_diffrn_ambient_temperature 293(2)
_exptl_crystal_density_diffrn 1.574
_cod_depositor_comments
;
The following automatic conversions were performed:
'_symmetry_cell_setting' value 'Triclinic' changed to 'triclinic'
according to '/home/saulius/struct/CIF-dictionaries/cif_core.dic'
dictionary named 'cif_core.dic' version 2.4.1 from 2010-06-29.

Automatic conversion script
Id: cif_fix_enum 1527 2010-12-29 10:47:43Z saulius 

 Updated bibliographic information.

 Antanas Vaitkus,
 2019-10-02
;
_cod_database_code 4060633
_refine_ls_r_factor_ref 0.0917

loop_
_symmetry_equiv_pos_as_xyz
'x, y, z'
'-x, -y, -z'

loop_
_atom_site_label
_atom_site_type_symbol
_atom_site_fract_x
_atom_site_fract_y
_atom_site_fract_z
_atom_site_U_iso_or_equiv
_atom_site_adp_type
_atom_site_occupancy
_atom_site_symmetry_multiplicity
_atom_site_calc_flag
_atom_site_refinement_flags
_atom_site_disorder_assembly
_atom_site_disorder_group
Br2 Br 0.14068(4) 0.77855(4) 0.07898(3) 0.04501(14) Uani 1 1 d . . .
Ni Ni -0.04975(5) 0.75453(5) 0.15862(4) 0.03487(14) Uani 1 1 d . . .
Br1 Br 0.00673(5) 0.96652(4) 0.22538(4) 0.05412(15) Uani 1 1 d . . .
N2 N -0.1694(3) 0.7633(3) 0.0377(2) 0.0378(8) Uani 1 1 d . . .
P P -0.01443(10) 0.67215(9) 0.30906(7) 0.0295(2) Uani 1 1 d . . .
C32 C -0.1738(4) 0.5757(4) 0.3462(3) 0.0343(9) Uani 1 1 d . . .
C31 C 0.2215(4) 0.8469(4) 0.4223(3) 0.0346(9) Uani 1 1 d . . .
N1 N -0.1432(3) 0.5659(3) 0.1060(2) 0.0325(7) Uani 1 1 d . . .
C30 C 0.0032(4) 0.4831(4) 0.1918(3) 0.0334(9) Uani 1 1 d . . .
C29 C 0.0931(4) 0.7583(4) 0.4221(3) 0.0319(8) Uani 1 1 d . . .
C28 C -0.0937(4) 0.4853(4) 0.1134(3) 0.0347(9) Uani 1 1 d . . .
H28A H -0.1233 0.4220 0.0633 0.042 Uiso 1 1 calc R . .
C27 C 0.1342(4) 0.5339(4) 0.3505(3) 0.0402(10) Uani 1 1 d . . .
H27A H 0.1623 0.5804 0.4104 0.048 Uiso 1 1 calc R . .
C26 C -0.2543(4) 0.6306(4) 0.3739(3) 0.0397(10) Uani 1 1 d . . .
C24 C 0.0459(4) 0.7356(4) 0.5088(3) 0.0413(10) Uani 1 1 d . . .
H24A H -0.0392 0.6765 0.5084 0.050 Uiso 1 1 calc R . .
C23 C 0.0469(4) 0.5551(4) 0.2821(3) 0.0308(8) Uani 1 1 d . . .
C22 C -0.2170(4) 0.4483(4) 0.3437(3) 0.0431(10) Uani 1 1 d . . .
H22A H -0.1637 0.4118 0.3255 0.052 Uiso 1 1 calc R . .
C21 C -0.3551(4) 0.6376(4) -0.0873(3) 0.0431(10) Uani 1 1 d . . .
C20 C -0.2472(4) 0.5430(4) 0.0271(3) 0.0373(9) Uani 1 1 d . . .
C19 C -0.2568(4) 0.6499(4) -0.0080(3) 0.0358(9) Uani 1 1 d . . .
C17 C 0.2956(4) 0.9060(4) 0.5114(3) 0.0447(10) Uani 1 1 d . . .
H17A H 0.3820 0.9631 0.5135 0.054 Uiso 1 1 calc R . .
C16 C -0.1745(5) 0.8637(4) 0.0015(3) 0.0479(11) Uani 1 1 d . . .
H16A H -0.1153 0.9411 0.0316 0.057 Uiso 1 1 calc R . .
C15 C 0.0506(4) 0.3921(4) 0.1757(3) 0.0422(10) Uani 1 1 d . . .
H15A H 0.0223 0.3433 0.1168 0.051 Uiso 1 1 calc R . .
C14 C 0.1381(5) 0.3745(5) 0.2455(3) 0.0511(12) Uani 1 1 d . . .
H14A H 0.1683 0.3141 0.2337 0.061 Uiso 1 1 calc R . .
C13 C -0.4165(5) 0.4266(5) 0.3929(4) 0.0610(14) Uani 1 1 d . . .
H13A H -0.4986 0.3767 0.4074 0.073 Uiso 1 1 calc R . .
C12 C 0.1806(5) 0.4463(5) 0.3327(3) 0.0485(11) Uani 1 1 d . . .
H12A H 0.2408 0.4356 0.3795 0.058 Uiso 1 1 calc R . .
C11 C -0.3554(5) 0.7475(5) -0.1220(3) 0.0519(12) Uani 1 1 d . . .
H11A H -0.4180 0.7437 -0.1740 0.062 Uiso 1 1 calc R . .
C10 C 0.2477(5) 0.8844(4) 0.5957(3) 0.0485(11) Uani 1 1 d . . .
H10A H 0.3003 0.9281 0.6534 0.058 Uiso 1 1 calc R . .
C9 C -0.2164(5) 0.7682(4) 0.3779(3) 0.0470(11) Uani 1 1 d . . .
H9A H -0.1256 0.8085 0.3662 0.056 Uiso 1 1 calc R . .
C8 C 0.2846(4) 0.8765(5) 0.3333(3) 0.0491(12) Uani 1 1 d . . .
H8A H 0.2149 0.8375 0.2774 0.059 Uiso 1 1 calc R . .
C7 C -0.3361(5) 0.3749(5) 0.3674(4) 0.0544(12) Uani 1 1 d . . .
H7A H -0.3623 0.2897 0.3661 0.065 Uiso 1 1 calc R . .
C6 C -0.3756(5) 0.5521(5) 0.3969(4) 0.0558(13) Uani 1 1 d . . .
H6A H -0.4305 0.5866 0.4156 0.067 Uiso 1 1 calc R . .
C5 C 0.1221(5) 0.7986(5) 0.5961(3) 0.0504(12) Uani 1 1 d . . .
H5A H 0.0886 0.7830 0.6535 0.060 Uiso 1 1 calc R . .
C4 C -0.3353(5) 0.4296(4) -0.0142(3) 0.0506(12) Uani 1 1 d . . .
H4A H -0.3307 0.3591 0.0096 0.061 Uiso 1 1 calc R . .
C3 C -0.2638(5) 0.8584(5) -0.0792(4) 0.0547(12) Uani 1 1 d . . .
H3A H -0.2606 0.9312 -0.1036 0.066 Uiso 1 1 calc R . .
C2 C 0.3475(5) 1.0159(5) 0.3233(4) 0.0657(15) Uani 1 1 d . . .
H2A H 0.2832 1.0490 0.3253 0.099 Uiso 1 1 calc R . .
H2B H 0.3794 1.0294 0.2629 0.099 Uiso 1 1 calc R . .
H2C H 0.4194 1.0566 0.3755 0.099 Uiso 1 1 calc R . .
C1 C -0.4434(5) 0.5186(5) -0.1283(4) 0.0583(13) Uani 1 1 d . . .
H1A H -0.5088 0.5089 -0.1800 0.070 Uiso 1 1 calc R . .
C43 C 0.3853(5) 0.8209(5) 0.3294(4) 0.0638(14) Uani 1 1 d . . .
H43A H 0.3442 0.7336 0.3353 0.096 Uiso 1 1 calc R . .
H43B H 0.4575 0.8602 0.3816 0.096 Uiso 1 1 calc R . .
H43C H 0.4171 0.8341 0.2690 0.096 Uiso 1 1 calc R . .
C42 C -0.3050(5) 0.7951(5) 0.2967(4) 0.0637(14) Uani 1 1 d . . .
H42A H -0.2981 0.7618 0.2355 0.096 Uiso 1 1 calc R . .
H42B H -0.2774 0.8830 0.2970 0.096 Uiso 1 1 calc R . .
H42C H -0.3945 0.7572 0.3070 0.096 Uiso 1 1 calc R . .
C41 C -0.2225(7) 0.8229(6) 0.4766(4) 0.0741(17) Uani 1 1 d . . .
H41A H -0.1664 0.8055 0.5260 0.111 Uiso 1 1 calc R . .
H41B H -0.3113 0.7864 0.4889 0.111 Uiso 1 1 calc R . .
H41C H -0.1937 0.9109 0.4768 0.111 Uiso 1 1 calc R . .
C40 C -0.4339(5) 0.4168(5) -0.0927(4) 0.0653(15) Uani 1 1 d . . .
H40A H -0.4930 0.3381 -0.1204 0.078 Uiso 1 1 calc R . .
Cl1 Cl -0.4580(2) 0.92536(16) 0.10416(14) 0.1049(6) Uani 1 1 d . . .
C51 C -0.3109(7) 1.0562(6) 0.1104(5) 0.0841(19) Uani 1 1 d . . .
H51A H -0.2890 1.0689 0.0460 0.101 Uiso 1 1 calc R . .
H51B H -0.2410 1.0433 0.1499 0.101 Uiso 1 1 calc R . .
Cl2 Cl -0.32223(19) 1.18760(15) 0.15932(11) 0.0842(5) Uani 1 1 d . . .

loop_
_atom_site_aniso_label
_atom_site_aniso_U_11
_atom_site_aniso_U_22
_atom_site_aniso_U_33
_atom_site_aniso_U_23
_atom_site_aniso_U_13
_atom_site_aniso_U_12
Br2 0.0438(3) 0.0446(3) 0.0399(2) -0.00042(19) 0.01207(19) 0.0104(2)
Ni 0.0358(3) 0.0328(3) 0.0347(3) -0.0018(2) 0.0010(2) 0.0150(2)
Br1 0.0606(3) 0.0410(3) 0.0569(3) -0.0066(2) 0.0038(2) 0.0201(2)
N2 0.039(2) 0.0344(19) 0.040(2) 0.0057(16) 0.0053(15) 0.0163(17)
P 0.0298(5) 0.0301(5) 0.0287(5) -0.0007(4) 0.0036(4) 0.0132(4)
C32 0.033(2) 0.034(2) 0.034(2) -0.0020(17) 0.0041(17) 0.0125(18)
C31 0.032(2) 0.038(2) 0.033(2) -0.0027(17) 0.0023(16) 0.0149(19)
N1 0.0319(18) 0.0295(17) 0.0327(18) 0.0024(14) 0.0021(14) 0.0103(15)
C30 0.033(2) 0.033(2) 0.036(2) 0.0021(17) 0.0094(17) 0.0148(18)
C29 0.035(2) 0.035(2) 0.028(2) -0.0009(16) 0.0027(16) 0.0186(19)
C28 0.037(2) 0.029(2) 0.034(2) -0.0018(17) 0.0059(17) 0.0096(18)
C27 0.039(2) 0.044(3) 0.037(2) 0.0029(19) 0.0037(18) 0.018(2)
C26 0.040(2) 0.052(3) 0.033(2) 0.0009(19) 0.0025(17) 0.026(2)
C24 0.040(2) 0.046(3) 0.032(2) 0.0038(19) 0.0052(18) 0.013(2)
C23 0.029(2) 0.031(2) 0.034(2) 0.0052(17) 0.0093(16) 0.0126(17)
C22 0.042(3) 0.038(2) 0.053(3) 0.005(2) 0.019(2) 0.018(2)
C21 0.037(2) 0.053(3) 0.038(2) 0.005(2) 0.0025(18) 0.019(2)
C20 0.037(2) 0.035(2) 0.036(2) 0.0030(18) 0.0034(18) 0.0123(19)
C19 0.033(2) 0.037(2) 0.035(2) 0.0036(18) 0.0069(17) 0.0113(19)
C17 0.042(3) 0.041(3) 0.043(3) -0.004(2) -0.0040(19) 0.013(2)
C16 0.049(3) 0.039(3) 0.054(3) 0.005(2) 0.008(2) 0.017(2)
C15 0.049(3) 0.042(3) 0.041(2) -0.0038(19) 0.009(2) 0.024(2)
C14 0.055(3) 0.059(3) 0.056(3) 0.008(2) 0.018(2) 0.038(3)
C13 0.047(3) 0.065(4) 0.065(3) 0.012(3) 0.025(2) 0.012(3)
C12 0.050(3) 0.061(3) 0.047(3) 0.012(2) 0.007(2) 0.036(3)
C11 0.059(3) 0.061(3) 0.042(3) 0.011(2) 0.000(2) 0.033(3)
C10 0.061(3) 0.041(3) 0.036(2) -0.008(2) -0.008(2) 0.020(3)
C9 0.050(3) 0.046(3) 0.055(3) -0.001(2) 0.008(2) 0.031(2)
C8 0.031(2) 0.068(3) 0.037(2) 0.000(2) 0.0023(18) 0.011(2)
C7 0.055(3) 0.043(3) 0.064(3) 0.009(2) 0.021(3) 0.017(2)
C6 0.045(3) 0.074(4) 0.059(3) 0.008(3) 0.023(2) 0.032(3)
C5 0.068(3) 0.055(3) 0.031(2) 0.004(2) 0.006(2) 0.029(3)
C4 0.050(3) 0.036(3) 0.053(3) -0.001(2) -0.009(2) 0.011(2)
C3 0.066(3) 0.051(3) 0.054(3) 0.017(2) 0.005(3) 0.032(3)
C2 0.051(3) 0.077(4) 0.064(3) 0.026(3) 0.012(3) 0.019(3)
C1 0.050(3) 0.060(3) 0.053(3) 0.001(3) -0.013(2) 0.019(3)
C43 0.045(3) 0.067(4) 0.072(4) -0.007(3) 0.017(3) 0.015(3)
C42 0.063(3) 0.064(4) 0.074(4) 0.002(3) 0.001(3) 0.040(3)
C41 0.106(5) 0.078(4) 0.059(3) -0.006(3) 0.012(3) 0.060(4)
C40 0.054(3) 0.050(3) 0.067(4) -0.012(3) -0.019(3) 0.008(3)
Cl1 0.1295(16) 0.0672(11) 0.0940(13) 0.0248(10) 0.0229(11) 0.0142(11)
C51 0.095(5) 0.083(5) 0.084(4) 0.022(4) 0.044(4) 0.037(4)
Cl2 0.1149(14) 0.0696(10) 0.0645(9) 0.0084(8) 0.0123(9) 0.0355(10)

loop_
_geom_bond_atom_site_label_1
_geom_bond_atom_site_label_2
_geom_bond_distance
_geom_bond_site_symmetry_2
_geom_bond_publ_flag
Br2 Ni 2.4789(9) . ?
Ni N2 2.054(3) . ?
Ni N1 2.103(3) . ?
Ni P 2.4108(13) . ?
Ni Br1 2.4471(10) . ?
N2 C16 1.331(5) . ?
N2 C19 1.372(5) . ?
P C23 1.838(4) . ?
P C29 1.840(4) . ?
P C32 1.856(4) . ?
C32 C22 1.385(6) . ?
C32 C26 1.404(5) . ?
C31 C17 1.390(6) . ?
C31 C29 1.402(6) . ?
C31 C8 1.505(6) . ?
N1 C28 1.292(5) . ?
N1 C20 1.429(5) . ?
C30 C23 1.411(5) . ?
C30 C15 1.413(5) . ?
C30 C28 1.451(5) . ?
C29 C24 1.387(6) . ?
C27 C12 1.372(6) . ?
C27 C23 1.386(5) . ?
C26 C6 1.397(6) . ?
C26 C9 1.508(6) . ?
C24 C5 1.387(6) . ?
C22 C7 1.366(6) . ?
C21 C1 1.401(7) . ?
C21 C11 1.410(6) . ?
C21 C19 1.418(6) . ?
C20 C4 1.354(6) . ?
C20 C19 1.417(6) . ?
C17 C10 1.358(6) . ?
C16 C3 1.391(6) . ?
C15 C14 1.379(6) . ?
C14 C12 1.374(7) . ?
C13 C7 1.364(7) . ?
C13 C6 1.366(7) . ?
C11 C3 1.353(7) . ?
C10 C5 1.369(7) . ?
C9 C41 1.533(6) . ?
C9 C42 1.541(6) . ?
C8 C2 1.533(7) . ?
C8 C43 1.537(7) . ?
C4 C40 1.412(6) . ?
C1 C40 1.362(7) . ?
Cl1 C51 1.740(7) . ?
C51 Cl2 1.743(7) . ?
